data_4122580
loop_
_publ_author_name
'Jablonskyt\.e, Au\<sra'
'Webster, Lee R.'
'Simmons, Trevor R.'
'Wright, Joseph A.'
'Pickett, Christopher J.'

_publ_section_title
;
 Electronic control of the protonation rates of Fe-Fe bonds.
;
_journal_issue 37
_journal_name_full 'Journal of the American Chemical Society'
_journal_page_first 13038
_journal_page_last 13044
_journal_paper_doi 10.1021/ja506693m
_journal_volume 136
_journal_year 2014
_chemical_formula_moiety 'C12 H23 Fe2 O5 P2 S2, F6 P'
_chemical_formula_structural '[HFe2(odt)(CO)4(PMe3)2][PF6]'
_chemical_formula_sum 'C12 H23 F6 Fe2 O5 P3 S2'
_chemical_formula_weight 630.03
_chemical_name_systematic
;
 ?
;
_space_group_crystal_system monoclinic
_space_group_IT_number 15
_space_group_name_Hall '-C 2yc'
_space_group_name_H-M_alt 'C 1 2/c 1'
_symmetry_space_group_name_Hall '-C 2yc'
_symmetry_space_group_name_H-M 'C 1 2/c 1'
_atom_sites_solution_hydrogens mixed
_audit_creation_method SHELXL-2014
_cell_angle_alpha 90
_cell_angle_beta 106.854(19)
_cell_angle_gamma 90
_cell_formula_units_Z 4
_cell_length_a 20.79(2)
_cell_length_b 8.4769(10)
_cell_length_c 13.848(16)
_cell_measurement_reflns_used 2191
_cell_measurement_temperature 100(2)
_cell_measurement_theta_max 31.4
_cell_measurement_theta_min 2.9
_cell_volume 2336(4)
_computing_cell_refinement 'CrystalClear-SM Expert (Rigaku, 2011)'
_computing_data_collection 'CrystalClear-SM Expert (Rigaku, 2011)'
_computing_data_reduction 'CrystalClear-SM Expert (Rigaku, 2011)'
_computing_molecular_graphics 'ORTEP-3 (Farrugia, 1997)'
_computing_publication_material
;
 SHELXL-2014 (Sheldrick, 2014), WinGX (Farrugia, 2012)
 and enCIFer (Allen et al., 2004)
;
_computing_structure_refinement 'SHELXL-2014 (Sheldrick, 2014)'
_computing_structure_solution 'SIR92 (Altomare et al., 1993)'
_diffrn_ambient_temperature 100(2)
_diffrn_detector_area_resol_mean 28.5714
_diffrn_measured_fraction_theta_full 0.997
_diffrn_measured_fraction_theta_max 0.997
_diffrn_measurement_device
;
AFC12 (Right): Kappa 3 circle
;
_diffrn_measurement_device_type
;
Rigaku Saturn724+ (2x2 bin mode)
;
_diffrn_measurement_method 'profile data from \w-scans'
_diffrn_radiation_monochromator Confocal
_diffrn_radiation_probe x-ray
_diffrn_radiation_type MoK\a
_diffrn_radiation_wavelength 0.71073
_diffrn_reflns_av_R_equivalents 0.0498
_diffrn_reflns_av_unetI/netI 0.0853
_diffrn_reflns_Laue_measured_fraction_full 0.997
_diffrn_reflns_Laue_measured_fraction_max 0.997
_diffrn_reflns_limit_h_max 26
_diffrn_reflns_limit_h_min -14
_diffrn_reflns_limit_k_max 11
_diffrn_reflns_limit_k_min -10
_diffrn_reflns_limit_l_max 17
_diffrn_reflns_limit_l_min -17
_diffrn_reflns_number 5897
_diffrn_reflns_point_group_measured_fraction_full 0.997
_diffrn_reflns_point_group_measured_fraction_max 0.997
_diffrn_reflns_theta_full 25.242
_diffrn_reflns_theta_max 27.491
_diffrn_reflns_theta_min 2.612
_diffrn_source 'Rotating Anode'
_exptl_absorpt_coefficient_mu 1.695
_exptl_absorpt_correction_T_max 1.000
_exptl_absorpt_correction_T_min 0.547
_exptl_absorpt_correction_type multi-scan
_exptl_absorpt_process_details 'CrystalClear-SM Expert (Rigaku, 2011)'
_exptl_crystal_colour colourless
_exptl_crystal_density_diffrn 1.792
_exptl_crystal_description needle
_exptl_crystal_F_000 1272
_exptl_crystal_size_max 0.080
_exptl_crystal_size_mid 0.060
_exptl_crystal_size_min 0.020
_refine_diff_density_max 0.844
_refine_diff_density_min -0.646
_refine_diff_density_rms 0.112
_refine_ls_extinction_method none
_refine_ls_goodness_of_fit_ref 0.983
_refine_ls_hydrogen_treatment mixed
_refine_ls_matrix_type full
_refine_ls_number_parameters 157
_refine_ls_number_reflns 2666
_refine_ls_number_restraints 0
_refine_ls_restrained_S_all 0.983
_refine_ls_R_factor_all 0.0918
_refine_ls_R_factor_gt 0.0618
_refine_ls_shift/su_max 0.001
_refine_ls_shift/su_mean 0.000
_refine_ls_structure_factor_coef Fsqd
_refine_ls_weighting_details 'w=1/[\s^2^(Fo^2^)+(0.0663P)^2^] where P=(Fo^2^+2Fc^2^)/3'
_refine_ls_weighting_scheme calc
_refine_ls_wR_factor_gt 0.1342
_refine_ls_wR_factor_ref 0.1518
_reflns_Friedel_coverage 0.000
_reflns_number_gt 1788
_reflns_number_total 2666
_reflns_threshold_expression 'I > 2\s(I)'
_cod_data_source_file ja506693m_si_002.cif
_cod_data_source_block '[1H(odt)][PF6]'
_cod_depositor_comments 'Adding full bibliography for 4122577--4122589.cif.'
_cod_database_code 4122580
_shelx_space_group_comment
;
The symmetry employed for this shelxl refinement is uniquely defined
by the following loop, which should always be used as a source of
symmetry information in preference to the above space-group names.
They are only intended as comments.
;
_shelx_estimated_absorpt_t_min 0.876
_shelx_estimated_absorpt_t_max 0.967
_shelxl_version_number 2014-3

loop_
_space_group_symop_operation_xyz
'x, y, z'
'-x, y, -z+1/2'
'x+1/2, y+1/2, z'
'-x+1/2, y+1/2, -z+1/2'
'-x, -y, -z'
'x, -y, z-1/2'
'-x+1/2, -y+1/2, -z'
'x+1/2, -y+1/2, z-1/2'

loop_
_atom_site_label
_atom_site_type_symbol
_atom_site_fract_x
_atom_site_fract_y
_atom_site_fract_z
_atom_site_U_iso_or_equiv
_atom_site_adp_type
_atom_site_occupancy
_atom_site_site_symmetry_order
_atom_site_calc_flag
_atom_site_refinement_flags_posn
_atom_site_refinement_flags_adp
_atom_site_refinement_flags_occupancy
_atom_site_disorder_assembly
_atom_site_disorder_group
C1 C 0.5319(3) 0.2394(7) 0.0999(4) 0.0431(13) Uani 1 1 d . . . . .
C2 C 0.6003(3) -0.0161(8) 0.1651(4) 0.0558(17) Uani 1 1 d . . . . .
C3 C 0.4720(8) -0.2295(17) 0.1721(12) 0.035(3) Uani 0.5 1 d . . P A -1
H3A H 0.4334 -0.2959 0.1359 0.041 Uiso 0.5 1 calc R U P A -1
H3B H 0.5097 -0.2533 0.1441 0.041 Uiso 0.5 1 calc R U P A -1
C4 C 0.5557(6) -0.2139(16) 0.3261(12) 0.026(3) Uani 0.5 1 d . . P A -1
H4A H 0.5868 -0.2308 0.2850 0.031 Uiso 0.5 1 calc R U P A -1
H4B H 0.5729 -0.2738 0.3898 0.031 Uiso 0.5 1 calc R U P A -1
C5 C 0.6395(4) 0.4564(7) 0.2306(5) 0.0614(18) Uani 1 1 d . . . . .
H5A H 0.6738 0.5222 0.2763 0.092 Uiso 1 1 calc R U . . .
H5B H 0.5961 0.5110 0.2137 0.092 Uiso 1 1 calc R U . . .
H5C H 0.6521 0.4366 0.1687 0.092 Uiso 1 1 calc R U . . .
C6 C 0.6305(5) 0.3297(12) 0.4159(5) 0.105(4) Uani 1 1 d . . . . .
H6A H 0.5884 0.3854 0.4106 0.158 Uiso 1 1 calc R U . . .
H6B H 0.6686 0.3998 0.4460 0.158 Uiso 1 1 calc R U . . .
H6C H 0.6335 0.2361 0.4584 0.158 Uiso 1 1 calc R U . . .
C7 C 0.7142(3) 0.1869(9) 0.3113(6) 0.087(3) Uani 1 1 d . . . . .
H7A H 0.7480 0.2581 0.3532 0.130 Uiso 1 1 calc R U . . .
H7B H 0.7230 0.1717 0.2461 0.130 Uiso 1 1 calc R U . . .
H7C H 0.7163 0.0849 0.3453 0.130 Uiso 1 1 calc R U . . .
F1 F 0.70865(18) 0.7846(4) 0.3856(2) 0.0541(9) Uani 1 1 d . . . . .
F2 F 0.73590(19) 0.9249(3) 0.5316(2) 0.0551(9) Uani 1 1 d . . . . .
F3 F 0.68241(18) 0.6906(4) 0.5220(2) 0.0577(9) Uani 1 1 d . . . . .
Fe1 Fe 0.54748(4) 0.11559(8) 0.20738(5) 0.0326(2) Uani 1 1 d . . . . .
O1 O 0.5221(3) 0.3208(6) 0.0316(3) 0.0699(14) Uani 1 1 d . . . . .
O2 O 0.6323(3) -0.1056(6) 0.1386(3) 0.0762(16) Uani 1 1 d . . . . .
O3 O 0.4909(5) -0.2702(7) 0.2730(6) 0.035(2) Uani 0.5 1 d . . P A -1
P1 P 0.63286(8) 0.27033(19) 0.29154(11) 0.0467(4) Uani 1 1 d . . . . .
P2 P 0.7500 0.7500 0.5000 0.0353(5) Uani 1 2 d S . P . .
S1 S 0.44735(8) -0.00975(15) 0.14634(9) 0.0398(4) Uani 1 1 d . . . . .
H1 H 0.5000 0.244(7) 0.2500 0.033(19) Uiso 1 2 d S . P . .

loop_
_atom_site_aniso_label
_atom_site_aniso_U_11
_atom_site_aniso_U_22
_atom_site_aniso_U_33
_atom_site_aniso_U_23
_atom_site_aniso_U_13
_atom_site_aniso_U_12
C1 0.041(4) 0.049(3) 0.044(3) -0.005(3) 0.020(3) -0.003(3)
C2 0.050(4) 0.074(4) 0.042(3) -0.006(3) 0.010(3) 0.021(3)
C3 0.035(9) 0.028(6) 0.032(6) -0.013(5) -0.003(8) 0.011(7)
C4 0.021(7) 0.019(5) 0.034(6) 0.002(4) 0.001(6) -0.011(5)
C5 0.080(6) 0.037(3) 0.073(4) -0.008(3) 0.030(4) -0.001(3)
C6 0.114(8) 0.154(8) 0.055(4) -0.045(5) 0.036(4) -0.107(7)
C7 0.034(4) 0.076(5) 0.141(7) 0.040(5) 0.012(4) -0.008(4)
F1 0.065(3) 0.052(2) 0.0357(16) 0.0034(15) -0.0006(16) -0.0004(17)
F2 0.064(3) 0.0311(16) 0.062(2) -0.0107(16) 0.0042(17) -0.0041(15)
F3 0.049(2) 0.065(2) 0.062(2) -0.0002(19) 0.0184(17) -0.0170(18)
Fe1 0.0350(5) 0.0333(4) 0.0308(4) -0.0033(3) 0.0114(3) 0.0047(3)
O1 0.087(4) 0.082(3) 0.051(2) 0.023(3) 0.036(3) 0.001(3)
O2 0.070(4) 0.102(4) 0.058(3) -0.017(3) 0.021(2) 0.040(3)
O3 0.039(6) 0.021(3) 0.041(6) 0.002(3) 0.003(4) -0.007(3)
P1 0.0386(9) 0.0608(10) 0.0436(8) -0.0016(7) 0.0165(7) -0.0146(7)
P2 0.0394(12) 0.0303(10) 0.0326(9) 0.0015(8) 0.0048(8) -0.0051(8)
S1 0.0565(10) 0.0271(6) 0.0287(6) 0.0016(5) 0.0013(6) -0.0073(6)

loop_
_atom_type_symbol
_atom_type_description
_atom_type_scat_dispersion_real
_atom_type_scat_dispersion_imag
_atom_type_scat_source
C C 0.0033 0.0016 'International Tables Vol C Tables 4.2.6.8 and 6.1.1.4'
H H 0.0000 0.0000 'International Tables Vol C Tables 4.2.6.8 and 6.1.1.4'
F F 0.0171 0.0103 'International Tables Vol C Tables 4.2.6.8 and 6.1.1.4'
Fe Fe 0.3463 0.8444 'International Tables Vol C Tables 4.2.6.8 and 6.1.1.4'
O O 0.0106 0.0060 'International Tables Vol C Tables 4.2.6.8 and 6.1.1.4'
P P 0.1023 0.0942 'International Tables Vol C Tables 4.2.6.8 and 6.1.1.4'
S S 0.1246 0.1234 'International Tables Vol C Tables 4.2.6.8 and 6.1.1.4'

loop_
_geom_angle_atom_site_label_1
_geom_angle_atom_site_label_2
_geom_angle_atom_site_label_3
_geom_angle
_geom_angle_site_symmetry_1
_geom_angle_site_symmetry_3
O1 C1 Fe1 179.1(6) . .
O2 C2 Fe1 176.9(7) . .
O3 C3 S1 114.1(9) . .
O3 C3 H3A 108.7 . .
S1 C3 H3A 108.7 . .
O3 C3 H3B 108.7 . .
S1 C3 H3B 108.7 . .
H3A C3 H3B 107.6 . .
O3 C4 S1 110.6(9) . 2_655
O3 C4 H4A 109.5 . .
S1 C4 H4A 109.5 2_655 .
O3 C4 H4B 109.5 . .
S1 C4 H4B 109.5 2_655 .
H4A C4 H4B 108.1 . .
P1 C5 H5A 109.5 . .
P1 C5 H5B 109.5 . .
H5A C5 H5B 109.5 . .
P1 C5 H5C 109.5 . .
H5A C5 H5C 109.5 . .
H5B C5 H5C 109.5 . .
P1 C6 H6A 109.5 . .
P1 C6 H6B 109.5 . .
H6A C6 H6B 109.5 . .
P1 C6 H6C 109.5 . .
H6A C6 H6C 109.5 . .
H6B C6 H6C 109.5 . .
P1 C7 H7A 109.5 . .
P1 C7 H7B 109.5 . .
H7A C7 H7B 109.5 . .
P1 C7 H7C 109.5 . .
H7A C7 H7C 109.5 . .
H7B C7 H7C 109.5 . .
C1 Fe1 C2 94.3(3) . .
C1 Fe1 P1 90.8(2) . .
C2 Fe1 P1 93.8(2) . .
C1 Fe1 S1 168.44(18) . 2_655
C2 Fe1 S1 97.3(2) . 2_655
P1 Fe1 S1 89.11(8) . 2_655
C1 Fe1 S1 92.3(2) . .
C2 Fe1 S1 99.8(2) . .
P1 Fe1 S1 165.73(6) . .
S1 Fe1 S1 85.07(7) 2_655 .
C1 Fe1 Fe1 114.03(19) . 2_655
C2 Fe1 Fe1 141.1(2) . 2_655
P1 Fe1 Fe1 110.98(8) . 2_655
S1 Fe1 Fe1 55.51(6) 2_655 2_655
S1 Fe1 Fe1 55.20(7) . 2_655
C1 Fe1 H1 85.9(12) . .
C2 Fe1 H1 177.8(11) . .
P1 Fe1 H1 84.0(11) . .
S1 Fe1 H1 82.6(12) 2_655 .
S1 Fe1 H1 82.3(12) . .
Fe1 Fe1 H1 40.3(16) 2_655 .
C3 O3 C4 112.9(9) . .
C7 P1 C6 104.5(4) . .
C7 P1 C5 102.7(3) . .
C6 P1 C5 103.2(4) . .
C7 P1 Fe1 114.9(3) . .
C6 P1 Fe1 115.0(2) . .
C5 P1 Fe1 115.0(2) . .
F1 P2 F1 180.0(2) . 7_666
F1 P2 F2 90.71(17) . .
F1 P2 F2 89.29(17) 7_666 .
F1 P2 F2 89.29(18) . 7_666
F1 P2 F2 90.71(17) 7_666 7_666
F2 P2 F2 180.0 . 7_666
F1 P2 F3 89.82(19) . .
F1 P2 F3 90.17(19) 7_666 .
F2 P2 F3 89.95(19) . .
F2 P2 F3 90.05(19) 7_666 .
F1 P2 F3 90.18(19) . 7_666
F1 P2 F3 89.83(19) 7_666 7_666
F2 P2 F3 90.05(19) . 7_666
F2 P2 F3 89.95(19) 7_666 7_666
F3 P2 F3 180.0 . 7_666
C3 S1 Fe1 110.2(5) . 2_655
C3 S1 Fe1 102.5(5) . .
Fe1 S1 Fe1 69.30(5) 2_655 .

loop_
_geom_bond_atom_site_label_1
_geom_bond_atom_site_label_2
_geom_bond_distance
_geom_bond_site_symmetry_2
C1 O1 1.140(6) .
C1 Fe1 1.773(6) .
C2 O2 1.137(7) .
C2 Fe1 1.780(6) .
C3 O3 1.380(17) .
C3 S1 1.938(14) .
C3 H3A 0.9900 .
C3 H3B 0.9900 .
C4 O3 1.417(14) .
C4 S1 1.777(14) 2_655
C4 H4A 0.9900 .
C4 H4B 0.9900 .
C5 P1 1.813(6) .
C5 H5A 0.9800 .
C5 H5B 0.9800 .
C5 H5C 0.9800 .
C6 P1 1.808(7) .
C6 H6A 0.9800 .
C6 H6B 0.9800 .
C6 H6C 0.9800 .
C7 P1 1.779(7) .
C7 H7A 0.9800 .
C7 H7B 0.9800 .
C7 H7C 0.9800 .
F1 P2 1.596(3) .
F2 P2 1.597(3) .
F3 P2 1.603(4) .
Fe1 P1 2.243(2) .
Fe1 S1 2.262(2) 2_655
Fe1 S1 2.271(2) .
Fe1 Fe1 2.577(2) 2_655
Fe1 H1 1.69(4) .
P2 F1 1.596(3) 7_666
P2 F2 1.597(3) 7_666
P2 F3 1.603(4) 7_666
S1 Fe1 2.262(2) 2_655

loop_
_geom_torsion_atom_site_label_1
_geom_torsion_atom_site_label_2
_geom_torsion_atom_site_label_3
_geom_torsion_atom_site_label_4
_geom_torsion
_geom_torsion_site_symmetry_1
S1 C3 O3 C4 -74.4(13) .
S1 C4 O3 C3 77.9(11) 2_655
